data_7712995
loop_
_publ_author_name
'Belikova, Daria E.'
'Fateev, Sergey A.'
'Khrustalev, Victor N.'
'Marchenko, Ekaterina I.'
'Goodilin, Eugene A.'
'Wang, Shenghao'
'Tarasov, Alexey B.'

_publ_section_title
;
 Exceptional structural diversity of hybrid halocuprates(I) with
 methylammonium and formamidinium cations.
;
_journal_name_full 'Dalton transactions (Cambridge, England : 2003)'
_journal_paper_doi 10.1039/d3dt00687e
_journal_year 2023
_chemical_formula_moiety 'Br2 Cu, C H5 N2'
_chemical_formula_sum 'C H5 Br2 Cu N2'
_chemical_formula_weight 268.42
_space_group_crystal_system monoclinic
_space_group_IT_number 12
_space_group_name_Hall '-C 2y'
_space_group_name_H-M_alt 'C 1 2/m 1'
_atom_sites_solution_hydrogens mixed
_atom_sites_solution_primary difmap
_atom_sites_solution_secondary difmap
_audit_creation_method SHELXL-2013
_audit_update_record
;
2023-03-20 deposited with the CCDC.	2023-04-18 downloaded from the CCDC.
;
_cell_angle_alpha 90
_cell_angle_beta 114.1620(10)
_cell_angle_gamma 90
_cell_formula_units_Z 4
_cell_length_a 12.0193(3)
_cell_length_b 9.1772(3)
_cell_length_c 5.8643(2)
_cell_measurement_reflns_used 5404
_cell_measurement_temperature 100(2)
_cell_measurement_theta_max 32.70
_cell_measurement_theta_min 2.89
_cell_volume 590.18(3)
_computing_cell_refinement 'SAINT (Bruker, 2013)'
_computing_data_collection 'APEX3 (Bruker, 2018)'
_computing_data_reduction 'SAINT (Bruker, 2013)'
_computing_molecular_graphics 'SHELXTL (Sheldrick, 2015)'
_computing_publication_material 'SHELXTL (Sheldrick, 2015)'
_computing_structure_refinement 'SHELXL (Sheldrick, 2015)'
_computing_structure_solution 'SHELXT (Sheldrick, 2015)'
_diffrn_ambient_temperature 100(2)
_diffrn_measured_fraction_theta_full 1.000
_diffrn_measured_fraction_theta_max 0.999
_diffrn_measurement_device_type 'Bruker D8 QUEST PHOTON-III CCD'
_diffrn_measurement_method '\f and \w scans'
_diffrn_radiation_type MoK\a
_diffrn_radiation_wavelength 0.71073
_diffrn_reflns_av_R_equivalents 0.0509
_diffrn_reflns_av_unetI/netI 0.0304
_diffrn_reflns_Laue_measured_fraction_full 1.000
_diffrn_reflns_Laue_measured_fraction_max 0.999
_diffrn_reflns_limit_h_max 18
_diffrn_reflns_limit_h_min -18
_diffrn_reflns_limit_k_max 13
_diffrn_reflns_limit_k_min -13
_diffrn_reflns_limit_l_max 8
_diffrn_reflns_limit_l_min -8
_diffrn_reflns_number 7299
_diffrn_reflns_point_group_measured_fraction_full 1.000
_diffrn_reflns_point_group_measured_fraction_max 0.999
_diffrn_reflns_theta_full 25.242
_diffrn_reflns_theta_max 32.701
_diffrn_reflns_theta_min 2.894
_exptl_absorpt_coefficient_mu 17.102
_exptl_absorpt_correction_T_max 0.018
_exptl_absorpt_correction_T_min 0.006
_exptl_absorpt_correction_type multi-scan
_exptl_absorpt_process_details
; 
 SADABS 2016/2: Krause, L., Herbst-Irmer, R., Sheldrick G.M. & Stalke D., 
 J. Appl. Cryst. 48 (2015) 3-10. 
;
_exptl_crystal_colour colourless
_exptl_crystal_density_diffrn 3.021
_exptl_crystal_description prism
_exptl_crystal_F_000 496
_exptl_crystal_size_max 0.30
_exptl_crystal_size_mid 0.24
_exptl_crystal_size_min 0.21
_refine_diff_density_max 1.115
_refine_diff_density_min -1.770
_refine_diff_density_rms 0.194
_refine_ls_extinction_coef 0.0143(6)
_refine_ls_extinction_expression Fc^*^=kFc[1+0.001xFc^2^\l^3^/sin(2\q)]^-1/4^
_refine_ls_extinction_method SHELXL
_refine_ls_goodness_of_fit_ref 1.019
_refine_ls_hydrogen_treatment mixed
_refine_ls_matrix_type full
_refine_ls_number_parameters 40
_refine_ls_number_reflns 1146
_refine_ls_number_restraints 0
_refine_ls_restrained_S_all 1.019
_refine_ls_R_factor_all 0.0233
_refine_ls_R_factor_gt 0.0222
_refine_ls_shift/su_max 0.001
_refine_ls_shift/su_mean 0.000
_refine_ls_structure_factor_coef Fsqd
_refine_ls_weighting_details 'w=1/[\s^2^(Fo^2^)+(0.0202P)^2^+2.92P] where P=(Fo^2^+2Fc^2^)/3'
_refine_ls_weighting_scheme calc
_refine_ls_wR_factor_gt 0.0547
_refine_ls_wR_factor_ref 0.0551
_reflns_Friedel_coverage 0.000
_reflns_number_gt 1106
_reflns_number_total 1146
_reflns_threshold_expression 'I > 2\s(I)'
_cod_data_source_file d3dt00687e2.cif
_cod_data_source_block FACuBr2
_cod_original_sg_symbol_H-M 'C 2/m'
_cod_database_code 7712995
_shelx_space_group_comment
; 
The symmetry employed for this shelxl refinement is uniquely defined 
by the following loop, which should always be used as a source of 
symmetry information in preference to the above space-group names. 
They are only intended as comments. 
;
_shelx_estimated_absorpt_t_min 0.079
_shelx_estimated_absorpt_t_max 0.124
_shelxl_version_number 2013-4

loop_
_space_group_symop_operation_xyz
'x, y, z'
'-x, y, -z'
'x+1/2, y+1/2, z'
'-x+1/2, y+1/2, -z'
'-x, -y, -z'
'x, -y, z'
'-x+1/2, -y+1/2, -z'
'x+1/2, -y+1/2, z'

loop_
_atom_site_label
_atom_site_type_symbol
_atom_site_fract_x
_atom_site_fract_y
_atom_site_fract_z
_atom_site_U_iso_or_equiv
_atom_site_adp_type
_atom_site_occupancy
_atom_site_site_symmetry_order
_atom_site_calc_flag
_atom_site_refinement_flags_posn
_atom_site_refinement_flags_adp
_atom_site_refinement_flags_occupancy
_atom_site_disorder_assembly
_atom_site_disorder_group
Br1 Br 0.67870(2) 0.5000 0.64789(5) 0.00816(9) Uani 1 2 d S T P . .
Br2 Br 0.5000 0.27619(3) 0.0000 0.01010(9) Uani 1 2 d S T P . .
Cu1 Cu 0.50114(3) 0.5000 0.23610(7) 0.01196(11) Uani 1 2 d S T P . .
N1 N 0.8355(2) 0.6254(2) 0.3057(4) 0.0166(4) Uani 1 1 d . . . . .
H1A H 0.788(4) 0.631(4) 0.386(7) 0.025 Uiso 1 1 d . U . . .
H1B H 0.865(4) 0.702(5) 0.259(7) 0.025 Uiso 1 1 d . U . . .
C1 C 0.8668(3) 0.5000 0.2467(5) 0.0106(5) Uani 1 2 d S T P . .
H1 H 0.9159 0.5000 0.1544 0.013 Uiso 1 2 calc R U P . .

loop_
_atom_site_aniso_label
_atom_site_aniso_U_11
_atom_site_aniso_U_22
_atom_site_aniso_U_33
_atom_site_aniso_U_23
_atom_site_aniso_U_13
_atom_site_aniso_U_12
Br1 0.00757(13) 0.00650(14) 0.01096(14) 0.000 0.00434(9) 0.000
Br2 0.01408(15) 0.00377(13) 0.01618(15) 0.000 0.00998(10) 0.000
Cu1 0.01170(18) 0.00865(17) 0.01543(18) 0.000 0.00544(13) 0.000
N1 0.0230(10) 0.0056(7) 0.0278(10) -0.0007(7) 0.0170(8) -0.0014(7)
C1 0.0095(11) 0.0090(12) 0.0123(11) 0.000 0.0036(9) 0.000

loop_
_atom_type_symbol
_atom_type_description
_atom_type_scat_dispersion_real
_atom_type_scat_dispersion_imag
_atom_type_scat_source
C C 0.0033 0.0016 'International Tables Vol C Tables 4.2.6.8 and 6.1.1.4'
H H 0.0000 0.0000 'International Tables Vol C Tables 4.2.6.8 and 6.1.1.4'
Br Br -0.2901 2.4595 'International Tables Vol C Tables 4.2.6.8 and 6.1.1.4'
Cu Cu 0.3201 1.2651 'International Tables Vol C Tables 4.2.6.8 and 6.1.1.4'
N N 0.0061 0.0033 'International Tables Vol C Tables 4.2.6.8 and 6.1.1.4'

loop_
_citation_id
_citation_doi
_citation_year
1 10.1039/D3DT00687E 2023

loop_
_geom_angle_atom_site_label_1
_geom_angle_atom_site_label_2
_geom_angle_atom_site_label_3
_geom_angle
_geom_angle_site_symmetry_1
_geom_angle_site_symmetry_3
_geom_angle_publ_flag
Cu1 Br1 Cu1 76.797(16) . 5_666 ?
Cu1 Br2 Cu1 67.754(17) . 5_665 ?
Br2 Cu1 Br2 112.246(17) 5_665 . ?
Br2 Cu1 Br1 110.480(11) 5_665 . ?
Br2 Cu1 Br1 110.480(11) . . ?
Br2 Cu1 Br1 110.032(11) 5_665 5_666 ?
Br2 Cu1 Br1 110.032(11) . 5_666 ?
Br1 Cu1 Br1 103.203(16) . 5_666 ?
Br2 Cu1 Cu1 56.123(8) 5_665 5_665 ?
Br2 Cu1 Cu1 56.123(8) . 5_665 ?
Br1 Cu1 Cu1 128.88(2) . 5_665 ?
Br1 Cu1 Cu1 127.92(2) 5_666 5_665 ?
C1 N1 H1A 121(3) . . ?
C1 N1 H1B 115(3) . . ?
H1A N1 H1B 123(4) . . ?
N1 C1 N1 124.4(3) . 6_565 ?
N1 C1 H1 117.8 . . ?
N1 C1 H1 117.8 6_565 . ?

loop_
_geom_bond_atom_site_label_1
_geom_bond_atom_site_label_2
_geom_bond_distance
_geom_bond_site_symmetry_2
_geom_bond_publ_flag
Br1 Cu1 2.4834(5) . ?
Br1 Cu1 2.5177(5) 5_666 ?
Br2 Cu1 2.4740(3) . ?
Br2 Cu1 2.4740(3) 5_665 ?
Cu1 Br2 2.4740(3) 5_665 ?
Cu1 Br1 2.5178(5) 5_666 ?
Cu1 Cu1 2.7580(8) 5_665 ?
N1 C1 1.301(2) . ?
N1 H1A 0.87(4) . ?
N1 H1B 0.88(4) . ?
C1 N1 1.301(2) 6_565 ?
C1 H1 0.9500 . ?

loop_
_geom_hbond_atom_site_label_D
_geom_hbond_atom_site_label_H
_geom_hbond_atom_site_label_A
_geom_hbond_distance_DH
_geom_hbond_distance_HA
_geom_hbond_distance_DA
_geom_hbond_angle_DHA
_geom_hbond_site_symmetry_A
N1 H1A Br1 0.87(4) 2.68(4) 3.464(2) 149(3) .
N1 H1B Br1 0.88(4) 2.87(4) 3.458(2) 125(3) 7_666
N1 H1B Br2 0.88(4) 2.72(4) 3.455(2) 141(3) 3
